data_7241381
loop_
_publ_author_name
'Kolesov, Boris A.'
'Chupina, Anastasia V.'
'Berezin, Alexey S.'
'Kompankov, Nikolay B.'
'Abramov, Pavel A.'
'Sokolov, Maxim N.'

_publ_section_title
;
 Proton motion inside
 [(DMF)<sub>2</sub>H]<sub>2</sub>[W<sub>6</sub>Cl<sub>14</sub>]:
 structural, Raman and luminescence studies.
;
_journal_issue 43
_journal_name_full 'Physical chemistry chemical physics : PCCP'
_journal_page_first 25344
_journal_page_last 25352
_journal_paper_doi 10.1039/d0cp04152a
_journal_volume 22
_journal_year 2020
_chemical_formula_sum 'C12 H30 Cl14 N4 O4 W6'
_chemical_formula_weight 1893.80
_space_group_crystal_system monoclinic
_space_group_IT_number 14
_space_group_name_Hall '-P 2yn'
_space_group_name_H-M_alt 'P 1 21/n 1'
_atom_sites_solution_hydrogens geom
_atom_sites_solution_primary direct
_atom_sites_solution_secondary difmap
_audit_creation_method SHELXL-2017/1
_audit_update_record
;
2020-07-30 deposited with the CCDC.	2020-10-07 downloaded from the CCDC.
;
_cell_angle_alpha 90
_cell_angle_beta 97.256(7)
_cell_angle_gamma 90
_cell_formula_units_Z 2
_cell_length_a 10.6198(8)
_cell_length_b 10.3883(8)
_cell_length_c 17.0912(10)
_cell_measurement_reflns_used 4374
_cell_measurement_temperature 140(2)
_cell_measurement_theta_max 29.1590
_cell_measurement_theta_min 3.87870
_cell_volume 1870.4(2)
_computing_cell_refinement 'CrysAlisPro 1.171.38.41 (Rigaku OD, 2015)'
_computing_data_collection 'CrysAlisPro 1.171.38.41 (Rigaku OD, 2015)'
_computing_data_reduction 'CrysAlisPro 1.171.38.41 (Rigaku OD, 2015)'
_computing_molecular_graphics 'ShelXle (H\"ubschle, 2011)'
_computing_publication_material 'CIFTAB-2014 (Sheldrick, 2014)'
_computing_structure_refinement 'SHELXL-2014 (Sheldrick, 2014)'
_computing_structure_solution 'SHELXS-2014 (Sheldrick, 2014)'
_diffrn_ambient_temperature 140(2)
_diffrn_detector 'CCD plate'
_diffrn_detector_area_resol_mean 10.6168
_diffrn_detector_type AtlasS2
_diffrn_measured_fraction_theta_full 0.997
_diffrn_measured_fraction_theta_max 0.852
_diffrn_measurement_device 'four-circle diffractometer'
_diffrn_measurement_device_type 'New Xcalibur, AtlasS2'
_diffrn_measurement_method '\w scans'
_diffrn_radiation_monochromator graphite
_diffrn_radiation_probe x-ray
_diffrn_radiation_source 'fine-focus sealed tube'
_diffrn_radiation_type MoK\a
_diffrn_radiation_wavelength 0.71073
_diffrn_reflns_av_R_equivalents 0.0261
_diffrn_reflns_av_unetI/netI 0.0431
_diffrn_reflns_Laue_measured_fraction_full 0.997
_diffrn_reflns_Laue_measured_fraction_max 0.852
_diffrn_reflns_limit_h_max 14
_diffrn_reflns_limit_h_min -13
_diffrn_reflns_limit_k_max 13
_diffrn_reflns_limit_k_min -12
_diffrn_reflns_limit_l_max 23
_diffrn_reflns_limit_l_min -16
_diffrn_reflns_number 9601
_diffrn_reflns_point_group_measured_fraction_full 0.997
_diffrn_reflns_point_group_measured_fraction_max 0.852
_diffrn_reflns_theta_full 25.500
_diffrn_reflns_theta_max 29.522
_diffrn_reflns_theta_min 3.491
_diffrn_source 'sealed X-ray tube'
_exptl_absorpt_coefficient_mu 19.403
_exptl_absorpt_correction_T_max 1.00000
_exptl_absorpt_correction_T_min 0.53738
_exptl_absorpt_correction_type multi-scan
_exptl_absorpt_process_details
;
CrysAlisPro 1.171.38.41 (Rigaku Oxford Diffraction, 2015)
Empirical absorption correction using spherical harmonics,
implemented in SCALE3 ABSPACK scaling algorithm.
;
_exptl_crystal_colour yellow
_exptl_crystal_density_diffrn 3.363
_exptl_crystal_description prism
_exptl_crystal_F_000 1688
_exptl_crystal_size_max 0.120
_exptl_crystal_size_mid 0.100
_exptl_crystal_size_min 0.100
_refine_diff_density_max 1.606
_refine_diff_density_min -1.890
_refine_diff_density_rms 0.240
_refine_ls_extinction_method none
_refine_ls_goodness_of_fit_ref 1.013
_refine_ls_hydrogen_treatment constr
_refine_ls_matrix_type full
_refine_ls_number_parameters 179
_refine_ls_number_reflns 4466
_refine_ls_number_restraints 0
_refine_ls_restrained_S_all 1.013
_refine_ls_R_factor_all 0.0451
_refine_ls_R_factor_gt 0.0312
_refine_ls_shift/su_max 0.002
_refine_ls_shift/su_mean 0.000
_refine_ls_structure_factor_coef Fsqd
_refine_ls_weighting_details 'w=1/[\s^2^(Fo^2^)+(0.0233P)^2^] where P=(Fo^2^+2Fc^2^)/3'
_refine_ls_weighting_scheme calc
_refine_ls_wR_factor_gt 0.0589
_refine_ls_wR_factor_ref 0.0632
_reflns_Friedel_coverage 0.000
_reflns_number_gt 3579
_reflns_number_total 4466
_reflns_threshold_expression >2\s(I)
_cod_data_source_file d0cp04152a2.cif
_cod_data_source_block 140
_cod_depositor_comments 'Adding full bibliography for 7241380--7241382.cif.'
_cod_original_sg_symbol_H-M 'P 21/n'
_cod_database_code 7241381
_shelx_shelxl_version_number 2017/1
_shelx_space_group_comment
;
The symmetry employed for this shelxl refinement is uniquely defined
by the following loop, which should always be used as a source of
symmetry information in preference to the above space-group names.
They are only intended as comments.
;
_shelx_estimated_absorpt_t_min 0.204
_shelx_estimated_absorpt_t_max 0.247

loop_
_space_group_symop_operation_xyz
'x, y, z'
'-x+1/2, y+1/2, -z+1/2'
'-x, -y, -z'
'x-1/2, -y-1/2, z-1/2'

loop_
_atom_site_label
_atom_site_type_symbol
_atom_site_fract_x
_atom_site_fract_y
_atom_site_fract_z
_atom_site_U_iso_or_equiv
_atom_site_adp_type
_atom_site_occupancy
_atom_site_site_symmetry_order
_atom_site_calc_flag
_atom_site_refinement_flags_posn
_atom_site_refinement_flags_adp
_atom_site_refinement_flags_occupancy
_atom_site_disorder_assembly
_atom_site_disorder_group
C5 C 0.1548(8) 0.3676(8) 0.7731(4) 0.053(2) Uani 1 1 d . . . . .
H5A H 0.102513 0.340618 0.813503 0.079 Uiso 1 1 calc R U . . .
H5B H 0.196829 0.449262 0.788855 0.079 Uiso 1 1 calc R U . . .
H5C H 0.219117 0.301695 0.767498 0.079 Uiso 1 1 calc R U . . .
C6 C 0.0074(8) 0.5053(9) 0.6848(4) 0.060(2) Uani 1 1 d . . . . .
H6A H -0.026671 0.512709 0.628987 0.090 Uiso 1 1 calc R U . . .
H6B H 0.065854 0.576722 0.699503 0.090 Uiso 1 1 calc R U . . .
H6C H -0.062585 0.508223 0.717108 0.090 Uiso 1 1 calc R U . . .
C1 C 0.0635(7) 0.2912(9) 0.6446(4) 0.049(2) Uani 1 1 d . . . . .
H3 H 0.014055 0.308047 0.595384 0.059 Uiso 1 1 calc R U . . .
C9 C 0.0681(8) 0.0920(8) 0.3538(5) 0.055(2) Uani 1 1 d . . . . .
H9A H -0.003606 0.123542 0.379273 0.083 Uiso 1 1 calc R U . . .
H9B H 0.039503 0.021895 0.317507 0.083 Uiso 1 1 calc R U . . .
H9C H 0.101847 0.162337 0.324410 0.083 Uiso 1 1 calc R U . . .
C10 C 0.2749(8) -0.0167(8) 0.3855(5) 0.066(3) Uani 1 1 d . . . . .
H10A H 0.349959 -0.006636 0.424654 0.100 Uiso 1 1 calc R U . . .
H10B H 0.290709 0.023465 0.335748 0.100 Uiso 1 1 calc R U . . .
H10C H 0.256889 -0.108432 0.376751 0.100 Uiso 1 1 calc R U . . .
N2 N 0.0746(6) 0.3843(7) 0.6980(3) 0.0416(16) Uani 1 1 d . . . . .
N1 N 0.1674(7) 0.0447(6) 0.4138(3) 0.0458(17) Uani 1 1 d . . . . .
Cl1 Cl 0.15206(17) 0.6821(2) 0.53489(11) 0.0479(5) Uani 1 1 d . . . . .
Cl2 Cl 0.24363(15) 0.36466(17) 0.48820(10) 0.0338(4) Uani 1 1 d . . . . .
Cl3 Cl 0.68398(15) 0.37630(16) 0.62968(8) 0.0272(3) Uani 1 1 d . . . . .
Cl6 Cl 0.32420(18) 0.30586(19) 0.29556(10) 0.0436(5) Uani 1 1 d . . . . .
Cl5 Cl 0.39335(16) 0.52099(19) 0.65700(8) 0.0363(4) Uani 1 1 d . . . . .
Cl4 Cl 0.42030(19) 0.1811(2) 0.64165(12) 0.0563(6) Uani 1 1 d . . . . .
Cl7 Cl 0.53312(16) 0.21581(17) 0.46090(9) 0.0345(4) Uani 1 1 d . . . . .
W2 W 0.34878(2) 0.57711(3) 0.51452(2) 0.02340(8) Uani 1 1 d . . . . .
W1 W 0.46261(2) 0.36322(3) 0.56168(2) 0.02426(8) Uani 1 1 d . . . . .
W3 W 0.42192(2) 0.41690(3) 0.41172(2) 0.02301(8) Uani 1 1 d . . . . .
O3 O 0.1133(5) 0.1837(6) 0.6544(3) 0.0487(14) Uani 1 1 d . . . . .
O1 O 0.0920(7) 0.0985(7) 0.5253(4) 0.0440(18) Uiso 0.7 1 d . . P A 1
C3 C 0.1814(11) 0.0500(11) 0.4930(7) 0.037(3) Uiso 0.7 1 d . . P A 1
H3A H 0.255915 0.018371 0.523524 0.044 Uiso 0.7 1 calc R U P A 1
O2 O 0.1753(14) 0.0560(14) 0.5443(9) 0.027(3) Uiso 0.3 1 d . . P A 2
C11 C 0.116(2) 0.084(2) 0.4794(13) 0.024(5) Uiso 0.3 1 d . . P A 2
H11B H 0.039008 0.130650 0.475333 0.029 Uiso 0.3 1 calc R U P A 2

loop_
_atom_site_aniso_label
_atom_site_aniso_U_11
_atom_site_aniso_U_22
_atom_site_aniso_U_33
_atom_site_aniso_U_23
_atom_site_aniso_U_13
_atom_site_aniso_U_12
C5 0.076(6) 0.052(6) 0.031(4) 0.005(4) 0.008(4) 0.002(5)
C6 0.076(6) 0.066(7) 0.033(4) -0.006(4) -0.016(4) -0.004(5)
C1 0.045(5) 0.074(7) 0.030(4) -0.004(4) 0.011(4) -0.018(5)
C9 0.057(6) 0.044(5) 0.068(6) 0.001(5) 0.022(5) -0.004(4)
C10 0.089(7) 0.041(5) 0.059(5) -0.020(4) -0.029(5) 0.030(5)
N2 0.051(4) 0.051(4) 0.026(3) -0.005(3) 0.014(3) -0.023(3)
N1 0.088(5) 0.024(3) 0.025(3) -0.007(3) 0.003(3) -0.012(4)
Cl1 0.0371(10) 0.0689(14) 0.0372(10) -0.0027(10) 0.0032(8) 0.0217(10)
Cl2 0.0293(9) 0.0341(10) 0.0366(9) 0.0100(8) -0.0018(7) -0.0045(8)
Cl3 0.0327(9) 0.0280(9) 0.0187(7) 0.0053(6) -0.0056(6) 0.0052(7)
Cl6 0.0553(12) 0.0423(11) 0.0275(8) -0.0094(8) -0.0170(8) 0.0036(9)
Cl5 0.0416(10) 0.0523(12) 0.0155(7) 0.0045(8) 0.0056(7) 0.0082(9)
Cl4 0.0554(13) 0.0561(14) 0.0556(12) 0.0391(11) -0.0002(10) -0.0080(11)
Cl7 0.0445(10) 0.0265(9) 0.0285(8) -0.0011(7) -0.0106(7) 0.0063(8)
W2 0.02619(15) 0.02753(16) 0.01577(12) 0.00262(11) -0.00012(10) 0.00454(11)
W1 0.02942(15) 0.02511(16) 0.01727(12) 0.00819(10) -0.00083(11) -0.00040(11)
W3 0.02941(15) 0.02337(15) 0.01452(12) 0.00126(10) -0.00392(10) 0.00249(11)
O3 0.055(4) 0.050(4) 0.043(3) -0.001(3) 0.011(3) -0.004(3)

loop_
_atom_type_symbol
_atom_type_description
_atom_type_scat_dispersion_real
_atom_type_scat_dispersion_imag
_atom_type_scat_source
C C 0.0033 0.0016 'International Tables Vol C Tables 4.2.6.8 and 6.1.1.4'
H H 0.0000 0.0000 'International Tables Vol C Tables 4.2.6.8 and 6.1.1.4'
N N 0.0061 0.0033 'International Tables Vol C Tables 4.2.6.8 and 6.1.1.4'
Cl Cl 0.1484 0.1585 'International Tables Vol C Tables 4.2.6.8 and 6.1.1.4'
W W -0.8490 6.8722 'International Tables Vol C Tables 4.2.6.8 and 6.1.1.4'
O O 0.0106 0.0060 'International Tables Vol C Tables 4.2.6.8 and 6.1.1.4'

loop_
_geom_angle_atom_site_label_1
_geom_angle_atom_site_label_2
_geom_angle_atom_site_label_3
_geom_angle
_geom_angle_site_symmetry_1
_geom_angle_site_symmetry_3
_geom_angle_publ_flag
N2 C5 H5A 109.5 . . ?
N2 C5 H5B 109.5 . . ?
H5A C5 H5B 109.5 . . ?
N2 C5 H5C 109.5 . . ?
H5A C5 H5C 109.5 . . ?
H5B C5 H5C 109.5 . . ?
N2 C6 H6A 109.5 . . ?
N2 C6 H6B 109.5 . . ?
H6A C6 H6B 109.5 . . ?
N2 C6 H6C 109.5 . . ?
H6A C6 H6C 109.5 . . ?
H6B C6 H6C 109.5 . . ?
O3 C1 N2 124.5(8) . . ?
O3 C1 H3 117.8 . . ?
N2 C1 H3 117.8 . . ?
N1 C9 H9A 109.5 . . ?
N1 C9 H9B 109.5 . . ?
H9A C9 H9B 109.5 . . ?
N1 C9 H9C 109.5 . . ?
H9A C9 H9C 109.5 . . ?
H9B C9 H9C 109.5 . . ?
N1 C10 H10A 109.5 . . ?
N1 C10 H10B 109.5 . . ?
H10A C10 H10B 109.5 . . ?
N1 C10 H10C 109.5 . . ?
H10A C10 H10C 109.5 . . ?
H10B C10 H10C 109.5 . . ?
C1 N2 C6 121.8(7) . . ?
C1 N2 C5 120.7(8) . . ?
C6 N2 C5 117.5(6) . . ?
C3 N1 C10 111.4(8) . . ?
C11 N1 C10 145.0(12) . . ?
C3 N1 C9 132.2(8) . . ?
C11 N1 C9 98.7(11) . . ?
C10 N1 C9 116.3(6) . . ?
W2 Cl2 W3 63.16(4) . . ?
W2 Cl2 W1 63.05(4) . . ?
W3 Cl2 W1 62.91(4) . . ?
W3 Cl3 W1 63.13(4) 3_666 . ?
W3 Cl3 W2 63.20(4) 3_666 3_666 ?
W1 Cl3 W2 62.85(4) . 3_666 ?
W1 Cl5 W2 63.20(4) . . ?
W1 Cl5 W3 63.05(4) . 3_666 ?
W2 Cl5 W3 62.80(4) . 3_666 ?
W1 Cl7 W3 63.05(4) . . ?
W1 Cl7 W2 62.78(4) . 3_666 ?
W3 Cl7 W2 62.72(4) . 3_666 ?
Cl1 W2 Cl2 92.85(7) . . ?
Cl1 W2 Cl5 91.47(6) . . ?
Cl2 W2 Cl5 89.70(6) . . ?
Cl1 W2 Cl3 92.27(6) . 3_666 ?
Cl2 W2 Cl3 89.43(5) . 3_666 ?
Cl5 W2 Cl3 176.20(5) . 3_666 ?
Cl1 W2 Cl7 90.69(7) . 3_666 ?
Cl2 W2 Cl7 176.45(5) . 3_666 ?
Cl5 W2 Cl7 90.44(6) . 3_666 ?
Cl3 W2 Cl7 90.20(5) 3_666 3_666 ?
Cl1 W2 W3 133.85(5) . 3_666 ?
Cl2 W2 W3 118.73(4) . 3_666 ?
Cl5 W2 W3 58.69(4) . 3_666 ?
Cl3 W2 W3 118.71(4) 3_666 3_666 ?
Cl7 W2 W3 58.53(4) 3_666 3_666 ?
Cl1 W2 W1 134.32(5) . 3_666 ?
Cl2 W2 W1 118.53(4) . 3_666 ?
Cl5 W2 W1 118.85(4) . 3_666 ?
Cl3 W2 W1 58.55(4) 3_666 3_666 ?
Cl7 W2 W1 58.44(4) 3_666 3_666 ?
W3 W2 W1 60.183(11) 3_666 3_666 ?
Cl1 W2 W1 135.57(5) . . ?
Cl2 W2 W1 58.68(4) . . ?
Cl5 W2 W1 58.33(4) . . ?
Cl3 W2 W1 118.19(4) 3_666 . ?
Cl7 W2 W1 118.57(4) 3_666 . ?
W3 W2 W1 60.059(10) 3_666 . ?
W1 W2 W1 90.091(11) 3_666 . ?
Cl1 W2 W3 136.06(5) . . ?
Cl2 W2 W3 58.49(4) . . ?
Cl5 W2 W3 118.25(4) . . ?
Cl3 W2 W3 58.28(4) 3_666 . ?
Cl7 W2 W3 118.47(4) 3_666 . ?
W3 W2 W3 90.086(12) 3_666 . ?
W1 W2 W3 60.043(11) 3_666 . ?
W1 W2 W3 59.919(10) . . ?
Cl4 W1 Cl5 93.10(7) . . ?
Cl4 W1 Cl7 90.20(7) . . ?
Cl5 W1 Cl7 176.68(6) . . ?
Cl4 W1 Cl3 90.62(6) . . ?
Cl5 W1 Cl3 89.89(5) . . ?
Cl7 W1 Cl3 90.44(5) . . ?
Cl4 W1 Cl2 93.52(6) . . ?
Cl5 W1 Cl2 89.53(6) . . ?
Cl7 W1 Cl2 89.89(6) . . ?
Cl3 W1 Cl2 175.85(5) . . ?
Cl4 W1 W2 133.04(5) . 3_666 ?
Cl5 W1 W2 118.79(4) . 3_666 ?
Cl7 W1 W2 58.78(4) . 3_666 ?
Cl3 W1 W2 58.60(3) . 3_666 ?
Cl2 W1 W2 118.29(4) . 3_666 ?
Cl4 W1 W3 134.96(6) . . ?
Cl5 W1 W3 118.52(4) . . ?
Cl7 W1 W3 58.54(4) . . ?
Cl3 W1 W3 118.48(3) . . ?
Cl2 W1 W3 58.41(4) . . ?
W2 W1 W3 59.895(11) 3_666 . ?
Cl4 W1 W3 134.98(6) . 3_666 ?
Cl5 W1 W3 58.63(4) . 3_666 ?
Cl7 W1 W3 118.94(4) . 3_666 ?
Cl3 W1 W3 58.34(4) . 3_666 ?
Cl2 W1 W3 118.03(4) . 3_666 ?
W2 W1 W3 60.173(10) 3_666 3_666 ?
W3 W1 W3 89.995(12) . 3_666 ?
Cl4 W1 W2 137.05(5) . . ?
Cl5 W1 W2 58.47(4) . . ?
Cl7 W1 W2 118.58(4) . . ?
Cl3 W1 W2 118.10(4) . . ?
Cl2 W1 W2 58.27(4) . . ?
W2 W1 W2 89.909(12) 3_666 . ?
W3 W1 W2 60.051(10) . . ?
W3 W1 W2 59.771(11) 3_666 . ?
Cl6 W3 Cl3 92.68(6) . 3_666 ?
Cl6 W3 Cl2 92.93(6) . . ?
Cl3 W3 Cl2 89.49(5) 3_666 . ?
Cl6 W3 Cl7 90.74(6) . . ?
Cl3 W3 Cl7 176.56(5) 3_666 . ?
Cl2 W3 Cl7 89.98(6) . . ?
Cl6 W3 Cl5 91.05(6) . 3_666 ?
Cl3 W3 Cl5 89.82(6) 3_666 3_666 ?
Cl2 W3 Cl5 175.99(6) . 3_666 ?
Cl7 W3 Cl5 90.47(6) . 3_666 ?
Cl6 W3 W2 133.61(5) . 3_666 ?
Cl3 W3 W2 118.70(4) 3_666 3_666 ?
Cl2 W3 W2 118.58(4) . 3_666 ?
Cl7 W3 W2 58.76(4) . 3_666 ?
Cl5 W3 W2 58.51(4) 3_666 3_666 ?
Cl6 W3 W1 135.02(5) . . ?
Cl3 W3 W1 118.55(3) 3_666 . ?
Cl2 W3 W1 58.67(4) . . ?
Cl7 W3 W1 58.42(4) . . ?
Cl5 W3 W1 118.42(4) 3_666 . ?
W2 W3 W1 59.923(11) 3_666 . ?
Cl6 W3 W1 134.94(5) . 3_666 ?
Cl3 W3 W1 58.54(4) 3_666 3_666 ?
Cl2 W3 W1 118.12(4) . 3_666 ?
Cl7 W3 W1 118.91(4) . 3_666 ?
Cl5 W3 W1 58.32(4) 3_666 3_666 ?
W2 W3 W1 60.169(10) 3_666 3_666 ?
W1 W3 W1 90.005(12) . 3_666 ?
Cl6 W3 W2 136.47(5) . . ?
Cl3 W3 W2 58.53(3) 3_666 . ?
Cl2 W3 W2 58.34(4) . . ?
Cl7 W3 W2 118.44(4) . . ?
Cl5 W3 W2 118.09(4) 3_666 . ?
W2 W3 W2 89.913(12) 3_666 . ?
W1 W3 W2 60.030(11) . . ?
W1 W3 W2 59.783(11) 3_666 . ?
O1 C3 N1 117.6(11) . . ?
O1 C3 H3A 121.2 . . ?
N1 C3 H3A 121.2 . . ?
O2 C11 N1 117(2) . . ?
O2 C11 H11B 121.4 . . ?
N1 C11 H11B 121.4 . . ?

loop_
_geom_bond_atom_site_label_1
_geom_bond_atom_site_label_2
_geom_bond_distance
_geom_bond_site_symmetry_2
_geom_bond_publ_flag
C5 N2 1.460(9) . ?
C5 H5A 0.9800 . ?
C5 H5B 0.9800 . ?
C5 H5C 0.9800 . ?
C6 N2 1.449(10) . ?
C6 H6A 0.9800 . ?
C6 H6B 0.9800 . ?
C6 H6C 0.9800 . ?
C1 O3 1.237(10) . ?
C1 N2 1.325(10) . ?
C1 H3 0.9500 . ?
C9 N1 1.460(10) . ?
C9 H9A 0.9800 . ?
C9 H9B 0.9800 . ?
C9 H9C 0.9800 . ?
C10 N1 1.444(9) . ?
C10 H10A 0.9800 . ?
C10 H10B 0.9800 . ?
C10 H10C 0.9800 . ?
N1 C3 1.343(12) . ?
N1 C11 1.37(2) . ?
Cl1 W2 2.4203(17) . ?
Cl2 W2 2.4886(17) . ?
Cl2 W3 2.4926(15) . ?
Cl2 W1 2.4995(17) . ?
Cl3 W3 2.4858(16) 3_666 ?
Cl3 W1 2.4912(16) . ?
Cl3 W2 2.4925(14) 3_666 ?
Cl6 W3 2.4143(17) . ?
Cl5 W1 2.4869(17) . ?
Cl5 W2 2.4906(15) . ?
Cl5 W3 2.4953(16) 3_666 ?
Cl4 W1 2.4091(18) . ?
Cl7 W1 2.4896(17) . ?
Cl7 W3 2.4928(17) . ?
Cl7 W2 2.4988(18) 3_666 ?
W2 W3 2.5976(4) 3_666 ?
W2 W1 2.5983(4) 3_666 ?
W2 W1 2.6080(4) . ?
W2 W3 2.6086(4) . ?
W1 W3 2.6051(4) . ?
W1 W3 2.6051(4) 3_666 ?
O1 C3 1.262(12) . ?
C3 H3A 0.9500 . ?
O2 C11 1.24(3) . ?
C11 H11B 0.9500 . ?
